data_7062331
loop_
_publ_author_name
'Tong, Jin'
'Zhao, Li-Rong'
'Zhang, Jin'
'Wang, Xia-Yan'
'Yu, Yan-Min'
'Yu, Shu-Yan'

_publ_section_title
;
 Heteroleptic copper(i) complexes bearing functionalized
 1H-pyrazole-bipyridine ligands: synthesis, photophysical properties,
 crystal structures, and applications in halogen sensing
;
_journal_issue 9
_journal_name_full 'New Journal of Chemistry'
_journal_page_first 4374
_journal_page_last 4385
_journal_paper_doi 10.1039/D2NJ05408F
_journal_volume 47
_journal_year 2023
_chemical_formula_moiety '2(C49 H38 Cu N4 O P2), 2(C H2 Cl2), 2(B F4)'
_chemical_formula_sum 'C100 H80 B2 Cl4 Cu2 F8 N8 O2 P4'
_chemical_formula_weight 1992.10
_space_group_crystal_system triclinic
_space_group_IT_number 2
_space_group_name_Hall '-P 1'
_space_group_name_H-M_alt 'P -1'
_atom_sites_solution_hydrogens geom
_audit_creation_date 2022-12-10
_audit_creation_method
;
Olex2 1.5
(compiled 2022.04.07 svn.rca3783a0 for OlexSys, GUI svn.r6498)
;
_audit_update_record
;
2023-01-08 deposited with the CCDC.	2023-01-13 downloaded from the CCDC.
;
_cell_angle_alpha 67.431(3)
_cell_angle_beta 76.762(2)
_cell_angle_gamma 86.734(2)
_cell_formula_units_Z 2
_cell_length_a 14.1686(3)
_cell_length_b 17.2839(5)
_cell_length_c 22.4313(6)
_cell_measurement_reflns_used 14923
_cell_measurement_temperature 293
_cell_measurement_theta_max 73.2600
_cell_measurement_theta_min 3.9450
_cell_volume 4934.8(3)
_computing_cell_refinement 'CrysAlisPro 1.171.39.32a (Rigaku OD, 2017)'
_computing_data_collection 'CrysAlisPro 1.171.39.32a (Rigaku OD, 2017)'
_computing_data_reduction 'CrysAlisPro 1.171.39.32a (Rigaku OD, 2017)'
_computing_molecular_graphics 'Olex2 1.5 (Dolomanov et al., 2009)'
_computing_publication_material 'Olex2 1.5 (Dolomanov et al., 2009)'
_computing_structure_refinement 'SHELXL 2018/3 (Sheldrick, 2015)'
_computing_structure_solution 'SHELXT 2018/2 (Sheldrick, 2018)'
_diffrn_ambient_environment N~2~
_diffrn_ambient_temperature 293
_diffrn_detector 'CCD plate'
_diffrn_detector_area_resol_mean 10.3376
_diffrn_detector_type AtlasS2
_diffrn_measured_fraction_theta_full 0.999
_diffrn_measured_fraction_theta_max 0.975
_diffrn_measurement_details
;
List of Runs (angles in degrees, time in seconds):

  # Type    Start    End  Width  t~exp~   \w     \q     \k     \f   Frames
#--------------------------------------------------------------------------
  1  \w    -70.00  32.00   1.00    2.00    --  -41.56  57.00-120.00  102
  2  \w    -96.00  -2.00   1.00    2.00    --  -41.56 125.00-120.00   94
  3  \w   -114.00 -13.00   1.00    2.00    --  -41.56 -57.00  90.00  101
  4  \w   -116.00 -17.00   1.00    2.00    --  -41.56 -38.00 -30.00   99
  5  \w    -11.00  78.00   1.00    2.00    --   41.56 -88.00 -23.00   89
  6  \w     24.00 109.00   1.00    2.00    --  107.13 -94.00 120.00   85
  7  \w     34.00 121.00   1.00    2.00    --  107.13-125.00   0.00   87
  8  \w     94.00 178.00   1.00    2.00    --  107.13 125.00-180.00   84
  9  \w     75.00 178.00   1.00    2.00    --  107.13  77.00 -90.00  103
 10  \w     34.00 121.00   1.00    2.00    --  107.13-125.00  60.00   87
 11  \w     34.00 121.00   1.00    2.00    --  107.13-125.00 -60.00   87
 12  \w     81.00 178.00   1.00    2.00    --  107.13  45.00-180.00   97
 13  \w     81.00 178.00   1.00    2.00    --  107.13  45.00-120.00   97
 14  \w     75.00 178.00   1.00    2.00    --  107.13  77.00 -30.00  103
 15  \w     35.00 136.00   1.00    2.00    --  107.13 -61.00 150.00  101
 16  \w     78.00 178.00   1.00    2.00    --  107.13  61.00 120.00  100
 17  \w    -66.00  33.00   1.00    2.00    --  -41.56  38.00 150.00   99
 18  \w   -118.00  -9.00   1.00    2.00    --  -41.56 -77.00-120.00  109
 19  \w   -118.00 -32.00   1.00    2.00    --  -41.56 -77.00 -30.00   86
 20  \w      9.00 118.00   1.00    2.00    --   41.56  77.00-180.00  109
;
_diffrn_measurement_device 'four-circle diffractometer'
_diffrn_measurement_device_type 'SuperNova, Dual, Cu at home/near, AtlasS2'
_diffrn_measurement_method '\w scans'
_diffrn_orient_matrix_type 'CrysAlisPro convention (1999,Acta A55,543-557)'
_diffrn_orient_matrix_UB_11 0.0772748000
_diffrn_orient_matrix_UB_12 0.0602387000
_diffrn_orient_matrix_UB_13 -0.0566005000
_diffrn_orient_matrix_UB_21 -0.0784250000
_diffrn_orient_matrix_UB_22 0.0387422000
_diffrn_orient_matrix_UB_23 -0.0393603000
_diffrn_orient_matrix_UB_31 -0.0192209000
_diffrn_orient_matrix_UB_32 0.0647950000
_diffrn_orient_matrix_UB_33 0.0327534000
_diffrn_radiation_monochromator mirror
_diffrn_radiation_probe x-ray
_diffrn_radiation_type 'Cu K\a'
_diffrn_radiation_wavelength 1.54184
_diffrn_reflns_av_R_equivalents 0.0490
_diffrn_reflns_av_unetI/netI 0.0487
_diffrn_reflns_Laue_measured_fraction_full 0.999
_diffrn_reflns_Laue_measured_fraction_max 0.975
_diffrn_reflns_limit_h_max 17
_diffrn_reflns_limit_h_min -17
_diffrn_reflns_limit_k_max 21
_diffrn_reflns_limit_k_min -18
_diffrn_reflns_limit_l_max 28
_diffrn_reflns_limit_l_min -27
_diffrn_reflns_number 56298
_diffrn_reflns_point_group_measured_fraction_full 0.999
_diffrn_reflns_point_group_measured_fraction_max 0.975
_diffrn_reflns_theta_full 67.684
_diffrn_reflns_theta_max 74.482
_diffrn_reflns_theta_min 3.453
_diffrn_source 'micro-focus sealed X-ray tube'
_diffrn_source_type 'SuperNova (Cu) X-ray Source'
_exptl_absorpt_coefficient_mu 2.696
_exptl_absorpt_correction_T_max 1.00000
_exptl_absorpt_correction_T_min 0.11192
_exptl_absorpt_correction_type multi-scan
_exptl_absorpt_process_details
;
CrysAlisPro 1.171.39.32a (Rigaku Oxford Diffraction, 2017)
Empirical absorption correction using spherical harmonics,
 implemented in SCALE3 ABSPACK scaling algorithm.
;
_exptl_crystal_colour colourless
_exptl_crystal_density_diffrn 1.341
_exptl_crystal_description block
_exptl_crystal_F_000 2040
_exptl_crystal_size_max 0.23
_exptl_crystal_size_mid 0.13
_exptl_crystal_size_min 0.12
_refine_diff_density_max 1.040
_refine_diff_density_min -0.993
_refine_diff_density_rms 0.076
_refine_ls_extinction_method none
_refine_ls_goodness_of_fit_ref 1.041
_refine_ls_hydrogen_treatment constr
_refine_ls_matrix_type full
_refine_ls_number_parameters 1236
_refine_ls_number_reflns 19665
_refine_ls_number_restraints 45
_refine_ls_restrained_S_all 1.050
_refine_ls_R_factor_all 0.0881
_refine_ls_R_factor_gt 0.0672
_refine_ls_shift/su_max 0.001
_refine_ls_shift/su_mean 0.000
_refine_ls_structure_factor_coef Fsqd
_refine_ls_weighting_details 'w=1/[\s^2^(Fo^2^)+(0.1022P)^2^+4.9500P] where P=(Fo^2^+2Fc^2^)/3'
_refine_ls_weighting_scheme calc
_refine_ls_wR_factor_gt 0.1844
_refine_ls_wR_factor_ref 0.2037
_reflns_Friedel_coverage 0.000
_reflns_number_gt 14481
_reflns_number_total 19665
_reflns_threshold_expression 'I > 2\s(I)'
_cod_data_source_file d2nj05408f2.cif
_cod_data_source_block pzbpy-pop-cubf4
_cod_original_cell_volume 4934.8(2)
_cod_database_code 7062331
_shelx_shelxl_version_number 2018/3
_chemical_oxdiff_formula CHNOCuBF
_shelx_space_group_comment
;
The symmetry employed for this shelxl refinement is uniquely defined
by the following loop, which should always be used as a source of
symmetry information in preference to the above space-group names.
They are only intended as comments.
;
_olex2_refinement_description
;
1. Fixed Uiso
 At 1.2 times of:
  All C(H) groups, All C(H,H) groups, All C(H,H,H,H) groups, All N(H) groups
2. Restrained distances
 F8-B7 \\sim F8A-B7
 with sigma of 0.02
 F7-B7 \\sim F7A-B7
 with sigma of 0.02
 F5-B7 \\sim F5A-B7
 with sigma of 0.02
3. Uiso/Uaniso restraints and constraints
Uanis(F1) \\sim Ueq: with sigma of 0.001 and sigma for terminal atoms of 0.002
Uanis(Cl6) \\sim Ueq: with sigma of 0.001 and sigma for terminal atoms of 0.002
Uanis(F5A) \\sim Ueq, Uanis(F8) \\sim Ueq, Uanis(F7A) \\sim Ueq: with sigma of
0.001 and sigma for terminal atoms of 0.002
Uanis(F7) \\sim Ueq, Uanis(F5) \\sim Ueq: with sigma of 0.001 and sigma for
terminal atoms of 0.002
4. Others
 Sof(H52C)=Sof(H52D)=Sof(Cl6)=Sof(Cl5)=Sof(F10)=Sof(F11)=1-FVAR(1)
 Sof(Cl4)=Sof(Cl1)=Sof(F3)=Sof(F1)=Sof(H52A)=Sof(H52B)=FVAR(1)
 Sof(F7A)=Sof(F8A)=Sof(F5A)=1-FVAR(2)
 Sof(F7)=Sof(F5)=Sof(F8)=FVAR(2)
5.a Secondary CH2 refined with riding coordinates:
 C52(H52A,H52B), C52(H52C,H52D), C53(H53A,H53B)
5.b Aromatic/amide H refined with riding coordinates:
 N8(H8A), N3(H3), C98(H98), C61(H61), C102(H102), C10(H10), C88(H88), C36(H36),
  C1(H1), C38(H38), C99(H99), C42(H42), C66(H66), C7(H7), C93(H93), C84(H84),
 C22(H22), C54(H54), C59(H59), C18(H18), C65(H65), C8(H8), C58(H58), C85(H85),
 C63(H63), C64(H64), C77(H77), C71(H71), C13(H13), C81(H81), C55(H55), C86(H86),
  C2(H2), C4(H4), C33(H33), C95(H95), C31(H31), C39(H39), C21(H21), C75(H75),
 C101(H101), C14(H14), C100(H100), C67(H67), C87(H87), C79(H79), C35(H35),
 C45(H45), C3(H3A), C49(H49), C34(H34), C91(H91), C92(H92), C40(H40), C24(H24),
 C80(H80), C41(H41), C78(H78), C15(H15), C20(H20), C96(H96), C28(H28), C26(H26),
  C73(H73), C74(H74), C68(H68), C70(H70), C12(H12), C17(H17), C27(H27),
 C69(H69), C16(H16), C46(H46), C47(H47), C25(H25), C48(H48)
;
_smtbx_masks_void_probe_radius 1.2
_smtbx_masks_void_truncation_radius 1.2
_olex2_submission_special_instructions 'No special instructions were received'
_oxdiff_exptl_absorpt_empirical_details
;
Empirical correction (ABSPACK) includes:
- Absorption correction using spherical harmonics
- Frame scaling
- Detector area scaling
;
_oxdiff_exptl_absorpt_empirical_full_max 6.985
_oxdiff_exptl_absorpt_empirical_full_min 0.667

loop_
_space_group_symop_operation_xyz
'x, y, z'
'-x, -y, -z'

loop_
_atom_site_label
_atom_site_type_symbol
_atom_site_fract_x
_atom_site_fract_y
_atom_site_fract_z
_atom_site_U_iso_or_equiv
_atom_site_adp_type
_atom_site_occupancy
_atom_site_site_symmetry_order
_atom_site_calc_flag
_atom_site_refinement_flags_posn
_atom_site_refinement_flags_adp
_atom_site_refinement_flags_occupancy
_atom_site_disorder_assembly
_atom_site_disorder_group
Cu1 Cu 0.20789(3) 0.32806(3) 0.93640(3) 0.03733(14) Uani 1 1 d . . . . .
Cu2 Cu 0.78593(3) 0.79190(3) 0.53284(3) 0.03783(14) Uani 1 1 d . . . . .
P2 P 0.20169(6) 0.29820(6) 0.84819(5) 0.0377(2) Uani 1 1 d . . . . .
P4 P 0.80327(6) 0.78095(6) 0.43481(4) 0.0358(2) Uani 1 1 d . . . . .
P3 P 0.75398(6) 0.66271(6) 0.61407(5) 0.0394(2) Uani 1 1 d . . . . .
P1 P 0.23318(7) 0.21620(6) 1.02321(5) 0.0394(2) Uani 1 1 d . . . . .
Cl2 Cl 0.67645(15) 0.04717(12) 1.26135(9) 0.1073(6) Uani 1 1 d . . . . .
Cl3 Cl 0.48351(15) 0.05153(14) 1.23702(9) 0.1147(6) Uani 1 1 d . . . . .
Cl4 Cl 0.28841(18) 0.7173(2) 0.74852(13) 0.0992(9) Uani 0.746(5) 1 d . . P A 1
O2 O 0.37202(17) 0.22188(16) 0.89659(13) 0.0430(6) Uani 1 1 d . . . . .
O1 O 0.61948(17) 0.68558(17) 0.52942(13) 0.0430(6) Uani 1 1 d . . . . .
Cl1 Cl 0.09678(17) 0.73591(19) 0.72391(16) 0.1252(13) Uani 0.746(5) 1 d . . P A 1
N6 N 0.67429(19) 0.86829(19) 0.55449(15) 0.0369(6) Uani 1 1 d . . . . .
F2 F -0.1688(2) 0.2911(2) 1.01743(17) 0.0844(9) Uani 1 1 d . . . . .
N1 N 0.1172(2) 0.4268(2) 0.93590(15) 0.0393(7) Uani 1 1 d . . . . .
N2 N 0.3092(2) 0.42016(19) 0.91999(15) 0.0393(7) Uani 1 1 d . . . . .
N5 N 0.8612(2) 0.8724(2) 0.55510(15) 0.0403(7) Uani 1 1 d . . . . .
N8 N 0.2733(2) 0.8511(3) 0.5676(2) 0.0609(10) Uani 1 1 d . . . . .
H8A H 0.233365 0.820135 0.562039 0.073 Uiso 1 1 calc R U . . .
N7 N 0.2475(2) 0.9197(3) 0.5816(2) 0.0584(10) Uani 1 1 d . . . . .
N3 N 0.7025(3) 0.3965(3) 0.9414(2) 0.0613(10) Uani 1 1 d . . . . .
H3 H 0.743755 0.358768 0.954437 0.074 Uiso 1 1 calc R U . . .
C6 C 0.2697(2) 0.4922(2) 0.92116(17) 0.0379(8) Uani 1 1 d . . . . .
C97 C 0.8633(2) 0.6869(2) 0.42875(17) 0.0365(7) Uani 1 1 d . . . . .
C94 C 0.8698(2) 0.8635(2) 0.35993(18) 0.0385(8) Uani 1 1 d . . . . .
C43 C 0.0817(3) 0.2951(2) 0.83253(19) 0.0399(8) Uani 1 1 d . . . . .
C98 C 0.8235(3) 0.6301(2) 0.41030(19) 0.0431(8) Uani 1 1 d . . . . .
H98 H 0.762717 0.638944 0.400102 0.052 Uiso 1 1 calc R U . . .
C5 C 0.1647(2) 0.4991(2) 0.92139(17) 0.0377(8) Uani 1 1 d . . . . .
C83 C 0.6523(3) 0.6039(2) 0.54700(19) 0.0425(8) Uani 1 1 d . . . . .
C37 C 0.2465(3) 0.1956(2) 0.85266(18) 0.0409(8) Uani 1 1 d . . . . .
C61 C 0.5807(2) 0.8591(2) 0.55782(18) 0.0391(8) Uani 1 1 d . . . . .
H61 H 0.561564 0.815328 0.548320 0.047 Uiso 1 1 calc R U . . .
C89 C 0.6846(2) 0.7751(2) 0.41620(19) 0.0397(8) Uani 1 1 d . . . . .
C60 C 0.7028(2) 0.9295(2) 0.56972(18) 0.0396(8) Uani 1 1 d . . . . .
C57 C 0.5092(2) 0.9104(2) 0.57451(19) 0.0410(8) Uani 1 1 d . . . . .
N4 N 0.7264(3) 0.4785(3) 0.9095(2) 0.0689(11) Uani 1 1 d . . . . .
C56 C 0.4082(3) 0.8978(3) 0.5753(2) 0.0455(9) Uani 1 1 d . . . . .
F4 F -0.3035(3) 0.2447(2) 1.0968(2) 0.1278(17) Uani 1 1 d . . . . .
C62 C 0.8077(2) 0.9318(2) 0.57026(18) 0.0395(8) Uani 1 1 d . . . . .
C76 C 0.6526(3) 0.6673(2) 0.67949(19) 0.0423(8) Uani 1 1 d . . . . .
C30 C 0.4149(3) 0.1907(3) 0.9515(2) 0.0455(9) Uani 1 1 d . . . . .
C32 C 0.3266(3) 0.1657(2) 0.88053(19) 0.0429(8) Uani 1 1 d . . . . .
C102 C 0.9553(3) 0.6738(3) 0.44240(19) 0.0430(8) Uani 1 1 d . . . . .
H102 H 0.982583 0.711049 0.455084 0.052 Uiso 1 1 calc R U . . .
C9 C 0.4637(3) 0.4692(3) 0.92239(19) 0.0437(9) Uani 1 1 d . . . . .
C10 C 0.4038(2) 0.4102(3) 0.91944(19) 0.0423(8) Uani 1 1 d . . . . .
H10 H 0.431122 0.361056 0.916946 0.051 Uiso 1 1 calc R U . . .
C88 C 0.6664(3) 0.8223(3) 0.3531(2) 0.0473(9) Uani 1 1 d . . . . .
H88 H 0.716717 0.853633 0.318893 0.057 Uiso 1 1 calc R U . . .
C36 C 0.2005(3) 0.1418(3) 0.8340(2) 0.0468(9) Uani 1 1 d . . . . .
H36 H 0.147157 0.160132 0.815183 0.056 Uiso 1 1 calc R U . . .
C1 C 0.0219(3) 0.4291(3) 0.9367(2) 0.0459(9) Uani 1 1 d . . . . .
H1 H -0.011597 0.379008 0.947777 0.055 Uiso 1 1 calc R U . . .
C38 C 0.0050(3) 0.2595(3) 0.8867(2) 0.0473(9) Uani 1 1 d . . . . .
H38 H 0.016009 0.239336 0.929285 0.057 Uiso 1 1 calc R U . . .
C44 C 0.2719(3) 0.3718(3) 0.76872(19) 0.0438(9) Uani 1 1 d . . . . .
C90 C 0.6068(2) 0.7286(3) 0.46523(19) 0.0413(8) Uani 1 1 d . . . . .
C99 C 0.8737(3) 0.5611(3) 0.4071(2) 0.0511(10) Uani 1 1 d . . . . .
H99 H 0.845753 0.522221 0.396444 0.061 Uiso 1 1 calc R U . . .
C42 C 0.0630(3) 0.3252(3) 0.7697(2) 0.0478(9) Uani 1 1 d . . . . .
H42 H 0.113248 0.349524 0.732840 0.057 Uiso 1 1 calc R U . . .
C23 C 0.1655(3) 0.1205(3) 1.04040(19) 0.0447(9) Uani 1 1 d . . . . .
C66 C 0.9549(3) 0.8689(3) 0.5589(2) 0.0483(9) Uani 1 1 d . . . . .
H66 H 0.992698 0.828195 0.548438 0.058 Uiso 1 1 calc R U . . .
C7 C 0.3237(3) 0.5546(3) 0.9229(2) 0.0456(9) Uani 1 1 d . . . . .
H7 H 0.295289 0.604420 0.922868 0.055 Uiso 1 1 calc R U . . .
C19 C 0.2052(3) 0.2253(3) 1.10408(19) 0.0443(9) Uani 1 1 d . . . . .
C82 C 0.7151(3) 0.5822(3) 0.58993(19) 0.0434(9) Uani 1 1 d . . . . .
C93 C 0.8682(3) 0.9439(3) 0.3582(2) 0.0451(9) Uani 1 1 d . . . . .
H93 H 0.836031 0.954476 0.395267 0.054 Uiso 1 1 calc R U . . .
C72 C 0.8474(3) 0.6141(3) 0.6591(2) 0.0451(9) Uani 1 1 d . . . . .
C84 C 0.6222(3) 0.5476(3) 0.5248(2) 0.0502(10) Uani 1 1 d . . . . .
H84 H 0.578729 0.563160 0.497114 0.060 Uiso 1 1 calc R U . . .
C22 C 0.0650(3) 0.1252(3) 1.0509(2) 0.0499(10) Uani 1 1 d . . . . .
H22 H 0.035584 0.175270 1.049341 0.060 Uiso 1 1 calc R U . . .
C54 C 0.3298(3) 0.9475(3) 0.5859(2) 0.0520(10) Uani 1 1 d . . . . .
H54 H 0.335001 0.995006 0.594993 0.062 Uiso 1 1 calc R U . . .
C29 C 0.3606(3) 0.1857(2) 1.0133(2) 0.0454(9) Uani 1 1 d . . . . .
C59 C 0.6375(3) 0.9846(3) 0.5870(2) 0.0482(9) Uani 1 1 d . . . . .
H59 H 0.658639 1.027213 0.597082 0.058 Uiso 1 1 calc R U . . .
C18 C 0.2068(3) 0.3044(3) 1.1061(2) 0.0495(10) Uani 1 1 d . . . . .
H18 H 0.225656 0.350883 1.066848 0.059 Uiso 1 1 calc R U . . .
C65 C 0.9972(3) 0.9232(3) 0.5778(2) 0.0534(10) Uani 1 1 d . . . . .
H65 H 1.061491 0.917515 0.581488 0.064 Uiso 1 1 calc R U . . .
C8 C 0.4207(3) 0.5427(3) 0.9246(2) 0.0502(10) Uani 1 1 d . . . . .
H8 H 0.457066 0.583891 0.927289 0.060 Uiso 1 1 calc R U . . .
C58 C 0.5408(3) 0.9748(3) 0.5890(2) 0.0497(10) Uani 1 1 d . . . . .
H58 H 0.496183 1.011389 0.600064 0.060 Uiso 1 1 calc R U . . .
C85 C 0.5150(3) 0.7298(3) 0.4532(2) 0.0508(10) Uani 1 1 d . . . . .
H85 H 0.463935 0.698905 0.486988 0.061 Uiso 1 1 calc R U . . .
C63 C 0.8468(3) 0.9908(3) 0.5867(2) 0.0480(9) Uani 1 1 d . . . . .
H63 H 0.808982 1.033125 0.594630 0.058 Uiso 1 1 calc R U . . .
C64 C 0.9436(3) 0.9855(3) 0.5909(2) 0.0552(11) Uani 1 1 d . . . . .
H64 H 0.971307 1.023597 0.602569 0.066 Uiso 1 1 calc R U . . .
C77 C 0.6623(3) 0.7269(3) 0.7055(2) 0.0506(10) Uani 1 1 d . . . . .
H77 H 0.718508 0.760597 0.689663 0.061 Uiso 1 1 calc R U . . .
C71 C 0.9433(3) 0.6359(3) 0.6272(2) 0.0505(10) Uani 1 1 d . . . . .
H71 H 0.958510 0.673197 0.583229 0.061 Uiso 1 1 calc R U . . .
C13 C 0.6081(3) 0.3793(3) 0.9510(2) 0.0542(10) Uani 1 1 d . . . . .
H13 H 0.577051 0.326698 0.972170 0.065 Uiso 1 1 calc R U . . .
C11 C 0.5661(3) 0.4537(3) 0.9238(2) 0.0498(10) Uani 1 1 d . . . . .
C81 C 0.7485(3) 0.5009(3) 0.6092(2) 0.0524(10) Uani 1 1 d . . . . .
H81 H 0.790349 0.484506 0.638006 0.063 Uiso 1 1 calc R U . . .
C55 C 0.3677(3) 0.8369(3) 0.5632(3) 0.0581(12) Uani 1 1 d . . . . .
H55 H 0.400168 0.793280 0.553666 0.070 Uiso 1 1 calc R U . . .
C86 C 0.4992(3) 0.7769(3) 0.3912(2) 0.0582(11) Uani 1 1 d . . . . .
H86 H 0.437552 0.777618 0.383105 0.070 Uiso 1 1 calc R U . . .
C2 C -0.0284(3) 0.5024(3) 0.9217(2) 0.0547(11) Uani 1 1 d . . . . .
H2 H -0.093945 0.502162 0.921586 0.066 Uiso 1 1 calc R U . . .
C4 C 0.1188(3) 0.5746(3) 0.9063(2) 0.0513(10) Uani 1 1 d . . . . .
H4 H 0.153084 0.624104 0.895973 0.062 Uiso 1 1 calc R U . . .
C33 C 0.3591(3) 0.0862(3) 0.8893(2) 0.0525(10) Uani 1 1 d . . . . .
H33 H 0.412900 0.067356 0.907439 0.063 Uiso 1 1 calc R U . . .
C95 C 0.9203(3) 0.8483(3) 0.3045(2) 0.0507(10) Uani 1 1 d . . . . .
H95 H 0.922636 0.794057 0.305237 0.061 Uiso 1 1 calc R U . . .
C31 C 0.5118(3) 0.1720(3) 0.9409(2) 0.0534(10) Uani 1 1 d . . . . .
H31 H 0.545757 0.176114 0.899019 0.064 Uiso 1 1 calc R U . . .
C39 C -0.0874(3) 0.2538(3) 0.8779(2) 0.0570(11) Uani 1 1 d . . . . .
H39 H -0.137975 0.229863 0.914665 0.068 Uiso 1 1 calc R U . . .
C21 C 0.0087(4) 0.0551(3) 1.0638(2) 0.0613(12) Uani 1 1 d . . . . .
H21 H -0.058417 0.058311 1.070690 0.074 Uiso 1 1 calc R U . . .
C75 C 0.5692(3) 0.6172(3) 0.7029(2) 0.0550(10) Uani 1 1 d . . . . .
H75 H 0.561884 0.576932 0.686086 0.066 Uiso 1 1 calc R U . . .
C101 C 1.0059(3) 0.6050(3) 0.4370(2) 0.0529(10) Uani 1 1 d . . . . .
H101 H 1.067915 0.596924 0.445198 0.064 Uiso 1 1 calc R U . . .
C14 C 0.1809(3) 0.3149(3) 1.1655(2) 0.0563(11) Uani 1 1 d . . . . .
H14 H 0.182584 0.368280 1.166223 0.068 Uiso 1 1 calc R U . . .
C100 C 0.9658(3) 0.5490(3) 0.4198(2) 0.0565(11) Uani 1 1 d . . . . .
H100 H 1.000101 0.502729 0.416529 0.068 Uiso 1 1 calc R U . . .
C67 C 0.8266(3) 0.5577(3) 0.7253(2) 0.0528(10) Uani 1 1 d . . . . .
H67 H 0.762525 0.542631 0.747975 0.063 Uiso 1 1 calc R U . . .
C87 C 0.5743(3) 0.8225(3) 0.3415(2) 0.0578(11) Uani 1 1 d . . . . .
H87 H 0.563467 0.853857 0.299631 0.069 Uiso 1 1 calc R U . . .
C79 C 0.6578(3) 0.4671(3) 0.5444(2) 0.0615(12) Uani 1 1 d . . . . .
H79 H 0.638913 0.428717 0.529188 0.074 Uiso 1 1 calc R U . . .
C35 C 0.2327(3) 0.0621(3) 0.8430(2) 0.0551(10) Uani 1 1 d . . . . .
H35 H 0.201436 0.027050 0.830345 0.066 Uiso 1 1 calc R U . . .
C45 C 0.2611(3) 0.4562(3) 0.7553(2) 0.0568(11) Uani 1 1 d . . . . .
H45 H 0.220850 0.473519 0.786563 0.068 Uiso 1 1 calc R U . . .
C3 C 0.0215(3) 0.5754(3) 0.9070(2) 0.0572(11) Uani 1 1 d . . . . .
H3A H -0.010586 0.625715 0.897362 0.069 Uiso 1 1 calc R U . . .
C49 C 0.3336(3) 0.3461(3) 0.7236(2) 0.0583(11) Uani 1 1 d . . . . .
H49 H 0.340829 0.289183 0.732324 0.070 Uiso 1 1 calc R U . . .
C34 C 0.3113(3) 0.0350(3) 0.8709(2) 0.0584(11) Uani 1 1 d . . . . .
H34 H 0.332532 -0.018974 0.877389 0.070 Uiso 1 1 calc R U . . .
C91 C 0.9626(3) 0.9943(3) 0.2466(2) 0.0635(13) Uani 1 1 d . . . . .
H91 H 0.992235 1.038623 0.208355 0.076 Uiso 1 1 calc R U . . .
C92 C 0.9139(3) 1.0089(3) 0.3020(2) 0.0564(11) Uani 1 1 d . . . . .
H92 H 0.912084 1.063157 0.301194 0.068 Uiso 1 1 calc R U . . .
C40 C -0.1053(3) 0.2829(3) 0.8158(3) 0.0614(12) Uani 1 1 d . . . . .
H40 H -0.167500 0.278039 0.810191 0.074 Uiso 1 1 calc R U . . .
C24 C 0.2076(4) 0.0455(3) 1.0429(2) 0.0616(12) Uani 1 1 d . . . . .
H24 H 0.274648 0.041560 1.035820 0.074 Uiso 1 1 calc R U . . .
C80 C 0.7207(3) 0.4443(3) 0.5862(2) 0.0593(11) Uani 1 1 d . . . . .
H80 H 0.744534 0.390485 0.599041 0.071 Uiso 1 1 calc R U . . .
C41 C -0.0303(3) 0.3196(3) 0.7612(2) 0.0593(11) Uani 1 1 d . . . . .
H41 H -0.042214 0.340448 0.718806 0.071 Uiso 1 1 calc R U . . .
C78 C 0.5893(3) 0.7365(3) 0.7544(2) 0.0593(11) Uani 1 1 d . . . . .
H78 H 0.596202 0.776283 0.771753 0.071 Uiso 1 1 calc R U . . .
C15 C 0.1522(3) 0.2462(4) 1.2243(2) 0.0653(13) Uani 1 1 d . . . . .
H15 H 0.132740 0.253254 1.264307 0.078 Uiso 1 1 calc R U . . .
C20 C 0.0513(4) -0.0187(3) 1.0663(2) 0.0677(14) Uani 1 1 d . . . . .
H20 H 0.013201 -0.065549 1.075104 0.081 Uiso 1 1 calc R U . . .
C96 C 0.9669(3) 0.9140(3) 0.2484(2) 0.0627(12) Uani 1 1 d . . . . .
H96 H 1.001390 0.903625 0.211817 0.075 Uiso 1 1 calc R U . . .
C28 C 0.4090(3) 0.1609(3) 1.0646(2) 0.0579(11) Uani 1 1 d . . . . .
H28 H 0.375416 0.156909 1.106515 0.069 Uiso 1 1 calc R U . . .
C26 C 0.5580(3) 0.1472(3) 0.9931(3) 0.0653(13) Uani 1 1 d . . . . .
H26 H 0.623149 0.134054 0.986675 0.078 Uiso 1 1 calc R U . . .
C73 C 0.5063(4) 0.6865(3) 0.7772(2) 0.0681(13) Uani 1 1 d . . . . .
H73 H 0.456607 0.692703 0.810110 0.082 Uiso 1 1 calc R U . . .
C74 C 0.4965(3) 0.6279(3) 0.7519(3) 0.0684(13) Uani 1 1 d . . . . .
H74 H 0.439986 0.594565 0.767777 0.082 Uiso 1 1 calc R U . . .
C68 C 0.9005(4) 0.5248(3) 0.7566(2) 0.0631(12) Uani 1 1 d . . . . .
H68 H 0.886063 0.486465 0.800272 0.076 Uiso 1 1 calc R U . . .
C70 C 1.0176(3) 0.6028(3) 0.6600(3) 0.0630(12) Uani 1 1 d . . . . .
H70 H 1.081978 0.618124 0.638138 0.076 Uiso 1 1 calc R U . . .
C12 C 0.6427(3) 0.5133(3) 0.8988(2) 0.0616(12) Uani 1 1 d . . . . .
H12 H 0.635819 0.570536 0.877283 0.074 Uiso 1 1 calc R U . . .
C17 C 0.1791(3) 0.1565(3) 1.1634(2) 0.0594(11) Uani 1 1 d . . . . .
H17 H 0.179325 0.102778 1.163067 0.071 Uiso 1 1 calc R U . . .
F3 F -0.2230(6) 0.1598(4) 1.0468(4) 0.121(3) Uani 0.746(5) 1 d . . P A 1
C27 C 0.5063(4) 0.1421(3) 1.0547(3) 0.0690(14) Uani 1 1 d . . . . .
H27 H 0.537015 0.125898 1.089841 0.083 Uiso 1 1 calc R U . . .
C69 C 0.9954(4) 0.5476(3) 0.7245(3) 0.0716(14) Uani 1 1 d . . . . .
H69 H 1.044789 0.525366 0.746601 0.086 Uiso 1 1 calc R U . . .
C16 C 0.1527(4) 0.1676(4) 1.2227(2) 0.0739(15) Uani 1 1 d . . . . .
H16 H 0.135030 0.121139 1.262118 0.089 Uiso 1 1 calc R U . . .
C46 C 0.3098(4) 0.5155(3) 0.6957(3) 0.0726(14) Uani 1 1 d . . . . .
H46 H 0.300431 0.572252 0.686274 0.087 Uiso 1 1 calc R U . . .
C47 C 0.3717(4) 0.4900(4) 0.6509(3) 0.0811(17) Uani 1 1 d . . . . .
H47 H 0.404859 0.529575 0.610898 0.097 Uiso 1 1 calc R U . . .
C25 C 0.1503(4) -0.0234(3) 1.0559(3) 0.0712(14) Uani 1 1 d . . . . .
H25 H 0.179046 -0.073753 1.057716 0.085 Uiso 1 1 calc R U . . .
C48 C 0.3852(4) 0.4052(4) 0.6650(3) 0.0784(16) Uani 1 1 d . . . . .
H48 H 0.428953 0.388034 0.635012 0.094 Uiso 1 1 calc R U . . .
F1 F -0.1594(5) 0.2013(5) 1.1126(3) 0.130(2) Uani 0.746(5) 1 d . U P A 1
B1 B -0.2190(4) 0.2218(4) 1.0681(3) 0.0639(14) Uani 1 1 d . . . . .
C52 C 0.1904(5) 0.7760(4) 0.7459(4) 0.097(2) Uani 1 1 d . . . . .
H52A H 0.208884 0.832457 0.713985 0.117 Uiso 0.746(5) 1 calc R U P A 1
H52B H 0.165755 0.779018 0.788982 0.117 Uiso 0.746(5) 1 calc R U P A 1
H52C H 0.226485 0.791861 0.771568 0.117 Uiso 0.254(5) 1 calc R U P A 2
H52D H 0.201562 0.819523 0.701782 0.117 Uiso 0.254(5) 1 calc R U P A 2
C53 C 0.5803(5) 0.1089(4) 1.2383(3) 0.0936(19) Uani 1 1 d . . . . .
H53A H 0.602872 0.151917 1.194580 0.112 Uiso 1 1 calc R U . . .
H53B H 0.557608 0.136564 1.268990 0.112 Uiso 1 1 calc R U . . .
Cl6 Cl 0.0772(9) 0.7686(8) 0.7799(7) 0.174(5) Uani 0.254(5) 1 d . U P A 2
Cl5 Cl 0.2342(10) 0.6768(7) 0.7404(5) 0.146(4) Uani 0.254(5) 1 d . . P A 2
F10 F -0.1845(13) 0.1524(8) 1.1096(7) 0.097(5) Uani 0.254(5) 1 d . . P A 2
F11 F -0.2669(13) 0.1987(12) 1.0291(11) 0.100(6) Uani 0.254(5) 1 d . . P A 2
F7 F 0.1502(5) 0.7618(5) 0.5362(5) 0.055(2) Uani 0.387(11) 1 d D U P B 1
F5 F 0.2878(7) 0.7096(7) 0.4926(7) 0.090(3) Uani 0.387(11) 1 d D U P B 1
F6 F 0.2644(4) 0.8140(6) 0.4302(3) 0.218(3) Uani 1 1 d . . . . .
F8 F 0.1507(7) 0.6618(6) 0.5057(6) 0.093(3) Uani 0.387(11) 1 d D U P B 1
B7 B 0.2100(4) 0.7369(6) 0.4879(6) 0.116(4) Uani 1 1 d D . . . .
F7A F 0.1502(4) 0.7880(4) 0.5070(4) 0.0755(17) Uani 0.613(11) 1 d D U P B 2
F8A F 0.1762(6) 0.7151(7) 0.4444(7) 0.156(6) Uani 0.613(11) 1 d D . P B 2
F5A F 0.2777(5) 0.6970(4) 0.5265(4) 0.091(2) Uani 0.613(11) 1 d D U P B 2

loop_
_atom_site_aniso_label
_atom_site_aniso_U_11
_atom_site_aniso_U_22
_atom_site_aniso_U_33
_atom_site_aniso_U_23
_atom_site_aniso_U_13
_atom_site_aniso_U_12
Cu1 0.0291(3) 0.0413(3) 0.0402(3) -0.0153(2) -0.0050(2) -0.0012(2)
Cu2 0.0252(2) 0.0473(3) 0.0416(3) -0.0204(2) -0.0028(2) 0.0025(2)
P2 0.0315(4) 0.0428(5) 0.0386(5) -0.0163(4) -0.0059(4) 0.0017(4)
P4 0.0238(4) 0.0460(5) 0.0382(5) -0.0189(4) -0.0031(3) 0.0021(3)
P3 0.0312(4) 0.0442(5) 0.0421(5) -0.0179(4) -0.0046(4) 0.0014(4)
P1 0.0328(4) 0.0430(5) 0.0390(5) -0.0125(4) -0.0064(4) -0.0017(4)
Cl2 0.1284(15) 0.1044(13) 0.1047(13) -0.0554(10) -0.0348(11) 0.0296(11)
Cl3 0.1219(15) 0.1288(16) 0.0944(12) -0.0452(11) -0.0223(11) 0.0076(12)
Cl4 0.0764(14) 0.110(2) 0.1088(18) -0.0387(15) -0.0277(12) 0.0282(13)
O2 0.0339(12) 0.0474(15) 0.0495(15) -0.0199(12) -0.0110(11) 0.0030(11)
O1 0.0308(12) 0.0547(16) 0.0454(14) -0.0238(12) -0.0029(10) -0.0013(11)
Cl1 0.0755(15) 0.138(2) 0.140(3) -0.0146(18) -0.0416(15) -0.0323(14)
N6 0.0243(13) 0.0446(17) 0.0433(16) -0.0203(14) -0.0050(12) 0.0036(12)
F2 0.0608(17) 0.0718(19) 0.109(3) -0.0255(18) -0.0088(16) -0.0103(15)
N1 0.0293(14) 0.0449(17) 0.0425(17) -0.0176(14) -0.0041(12) 0.0002(12)
N2 0.0287(14) 0.0428(17) 0.0416(16) -0.0145(13) -0.0002(12) -0.0051(12)
N5 0.0245(13) 0.0518(18) 0.0443(17) -0.0198(14) -0.0036(12) -0.0013(13)
N8 0.0254(15) 0.073(3) 0.097(3) -0.050(2) -0.0075(17) 0.0008(16)
N7 0.0292(16) 0.071(2) 0.084(3) -0.043(2) -0.0073(17) 0.0070(16)
N3 0.0369(18) 0.072(3) 0.071(3) -0.023(2) -0.0123(17) 0.0028(17)
C6 0.0315(17) 0.0416(19) 0.0364(18) -0.0140(15) -0.0002(14) -0.0030(15)
C97 0.0273(16) 0.044(2) 0.0361(18) -0.0167(15) -0.0016(13) 0.0036(14)
C94 0.0264(16) 0.047(2) 0.044(2) -0.0193(16) -0.0074(14) 0.0034(14)
C43 0.0332(17) 0.043(2) 0.046(2) -0.0215(17) -0.0056(15) 0.0020(15)
C98 0.0322(17) 0.051(2) 0.044(2) -0.0190(17) -0.0034(15) -0.0015(16)
C5 0.0317(17) 0.0420(19) 0.0365(18) -0.0144(15) -0.0027(14) 0.0009(15)
C83 0.0303(17) 0.050(2) 0.044(2) -0.0225(17) 0.0057(15) -0.0062(15)
C37 0.0345(17) 0.046(2) 0.0408(19) -0.0168(16) -0.0052(15) 0.0022(15)
C61 0.0281(16) 0.047(2) 0.046(2) -0.0230(17) -0.0055(14) 0.0016(15)
C89 0.0283(16) 0.051(2) 0.045(2) -0.0249(17) -0.0057(14) 0.0067(15)
C60 0.0269(16) 0.050(2) 0.044(2) -0.0216(17) -0.0045(14) 0.0003(15)
C57 0.0266(16) 0.050(2) 0.046(2) -0.0214(17) -0.0030(14) 0.0011(15)
N4 0.0353(18) 0.079(3) 0.079(3) -0.015(2) -0.0112(18) -0.0107(18)
C56 0.0269(17) 0.055(2) 0.056(2) -0.0264(19) -0.0036(16) 0.0037(16)
F4 0.104(3) 0.082(2) 0.143(4) -0.022(2) 0.037(3) 0.011(2)
C62 0.0268(16) 0.049(2) 0.0401(19) -0.0160(16) -0.0034(14) -0.0032(15)
C76 0.0373(18) 0.046(2) 0.042(2) -0.0156(17) -0.0074(15) 0.0059(16)
C30 0.0353(18) 0.050(2) 0.052(2) -0.0184(18) -0.0125(17) 0.0027(16)
C32 0.0346(18) 0.048(2) 0.044(2) -0.0183(17) -0.0034(15) -0.0006(16)
C102 0.0322(17) 0.052(2) 0.047(2) -0.0216(18) -0.0083(15) 0.0035(16)
C9 0.0306(17) 0.051(2) 0.046(2) -0.0167(17) -0.0013(15) -0.0088(16)
C10 0.0285(17) 0.048(2) 0.049(2) -0.0203(17) -0.0029(15) -0.0006(15)
C88 0.0367(19) 0.057(2) 0.048(2) -0.0196(19) -0.0092(17) 0.0020(17)
C36 0.040(2) 0.052(2) 0.052(2) -0.0228(19) -0.0102(17) 0.0016(17)
C1 0.0293(17) 0.060(2) 0.051(2) -0.0251(19) -0.0058(16) 0.0015(16)
C38 0.041(2) 0.053(2) 0.046(2) -0.0184(18) -0.0059(17) -0.0050(17)
C44 0.0341(18) 0.054(2) 0.043(2) -0.0181(18) -0.0078(15) -0.0025(16)
C90 0.0292(17) 0.052(2) 0.044(2) -0.0227(17) -0.0052(15) 0.0031(15)
C99 0.055(2) 0.044(2) 0.053(2) -0.0216(19) -0.0066(19) 0.0016(19)
C42 0.040(2) 0.057(2) 0.045(2) -0.0187(19) -0.0093(17) 0.0037(18)
C23 0.045(2) 0.047(2) 0.0377(19) -0.0120(16) -0.0061(16) -0.0075(17)
C66 0.0249(16) 0.057(2) 0.059(2) -0.020(2) -0.0064(16) -0.0004(16)
C7 0.0397(19) 0.043(2) 0.052(2) -0.0208(18) -0.0026(17) -0.0011(16)
C19 0.0340(18) 0.054(2) 0.042(2) -0.0146(17) -0.0077(15) -0.0030(16)
C82 0.0326(18) 0.050(2) 0.045(2) -0.0211(17) 0.0021(15) -0.0039(16)
C93 0.0320(18) 0.051(2) 0.056(2) -0.0252(19) -0.0104(16) 0.0065(16)
C72 0.0396(19) 0.047(2) 0.055(2) -0.0258(19) -0.0142(17) 0.0067(16)
C84 0.039(2) 0.058(3) 0.054(2) -0.028(2) 0.0027(17) -0.0131(18)
C22 0.048(2) 0.055(2) 0.043(2) -0.0159(18) -0.0077(17) -0.0066(19)
C54 0.0311(18) 0.065(3) 0.071(3) -0.041(2) -0.0085(18) 0.0062(18)
C29 0.0399(19) 0.045(2) 0.051(2) -0.0151(18) -0.0144(17) -0.0005(16)
C59 0.0348(19) 0.055(2) 0.064(3) -0.034(2) -0.0095(18) 0.0023(17)
C18 0.0335(18) 0.060(3) 0.053(2) -0.020(2) -0.0075(17) -0.0002(17)
C65 0.0276(18) 0.070(3) 0.058(3) -0.018(2) -0.0096(17) -0.0078(18)
C8 0.042(2) 0.051(2) 0.056(2) -0.0225(19) -0.0016(18) -0.0127(18)
C58 0.0323(18) 0.059(3) 0.066(3) -0.035(2) -0.0095(18) 0.0110(17)
C85 0.0273(17) 0.072(3) 0.062(3) -0.037(2) -0.0050(17) -0.0011(18)
C63 0.0360(19) 0.056(2) 0.056(2) -0.026(2) -0.0093(17) -0.0012(17)
C64 0.040(2) 0.071(3) 0.060(3) -0.028(2) -0.0142(19) -0.008(2)
C77 0.046(2) 0.057(3) 0.047(2) -0.0207(19) -0.0064(18) 0.0014(19)
C71 0.041(2) 0.055(2) 0.061(3) -0.029(2) -0.0112(18) 0.0063(18)
C13 0.0352(19) 0.064(3) 0.064(3) -0.026(2) -0.0072(18) -0.0064(19)
C11 0.0330(19) 0.061(3) 0.050(2) -0.018(2) -0.0029(17) -0.0107(18)
C81 0.043(2) 0.048(2) 0.065(3) -0.026(2) -0.0035(19) 0.0020(18)
C55 0.0272(18) 0.062(3) 0.094(3) -0.045(3) -0.004(2) 0.0060(18)
C86 0.0323(19) 0.085(3) 0.072(3) -0.042(3) -0.020(2) 0.009(2)
C2 0.0317(19) 0.072(3) 0.059(3) -0.024(2) -0.0117(18) 0.0091(19)
C4 0.044(2) 0.050(2) 0.058(2) -0.020(2) -0.0088(18) 0.0036(18)
C33 0.045(2) 0.054(2) 0.062(3) -0.025(2) -0.0138(19) 0.0109(19)
C95 0.050(2) 0.058(3) 0.042(2) -0.0221(19) 0.0029(17) -0.0085(19)
C31 0.039(2) 0.063(3) 0.059(3) -0.023(2) -0.0128(18) 0.0072(19)
C39 0.039(2) 0.059(3) 0.070(3) -0.028(2) 0.002(2) -0.0073(19)
C21 0.055(3) 0.073(3) 0.048(2) -0.015(2) -0.005(2) -0.021(2)
C75 0.046(2) 0.061(3) 0.052(2) -0.022(2) 0.0018(19) 0.000(2)
C101 0.039(2) 0.061(3) 0.060(3) -0.024(2) -0.0134(18) 0.0137(19)
C14 0.041(2) 0.081(3) 0.061(3) -0.039(2) -0.0141(19) 0.003(2)
C100 0.059(3) 0.050(2) 0.060(3) -0.025(2) -0.011(2) 0.017(2)
C67 0.050(2) 0.053(2) 0.056(2) -0.021(2) -0.0115(19) 0.0069(19)
C87 0.047(2) 0.070(3) 0.063(3) -0.027(2) -0.025(2) 0.015(2)
C79 0.059(3) 0.060(3) 0.071(3) -0.040(2) 0.007(2) -0.017(2)
C35 0.049(2) 0.054(3) 0.068(3) -0.032(2) -0.011(2) 0.0046(19)
C45 0.056(3) 0.057(3) 0.050(2) -0.018(2) -0.002(2) -0.002(2)
C3 0.046(2) 0.061(3) 0.062(3) -0.021(2) -0.015(2) 0.017(2)
C49 0.053(2) 0.065(3) 0.048(2) -0.020(2) 0.0043(19) -0.003(2)
C34 0.061(3) 0.044(2) 0.071(3) -0.027(2) -0.010(2) 0.008(2)
C91 0.061(3) 0.067(3) 0.051(3) -0.007(2) -0.013(2) -0.025(2)
C92 0.054(2) 0.046(2) 0.068(3) -0.016(2) -0.019(2) -0.0026(19)
C40 0.038(2) 0.068(3) 0.084(3) -0.033(3) -0.020(2) 0.005(2)
C24 0.056(3) 0.053(3) 0.068(3) -0.018(2) -0.005(2) -0.006(2)
C80 0.056(3) 0.048(2) 0.072(3) -0.028(2) -0.002(2) -0.003(2)
C41 0.051(2) 0.072(3) 0.060(3) -0.024(2) -0.026(2) 0.007(2)
C78 0.066(3) 0.060(3) 0.053(3) -0.028(2) -0.004(2) 0.009(2)
C15 0.046(2) 0.110(4) 0.050(3) -0.044(3) -0.0042(19) -0.009(3)
C20 0.081(4) 0.061(3) 0.056(3) -0.020(2) -0.002(2) -0.031(3)
C96 0.057(3) 0.081(3) 0.041(2) -0.018(2) 0.0022(19) -0.016(2)
C28 0.051(2) 0.072(3) 0.052(2) -0.021(2) -0.021(2) 0.011(2)
C26 0.042(2) 0.078(3) 0.073(3) -0.024(3) -0.020(2) 0.013(2)
C73 0.065(3) 0.071(3) 0.055(3) -0.025(2) 0.014(2) 0.004(2)
C74 0.050(3) 0.073(3) 0.069(3) -0.027(3) 0.014(2) -0.011(2)
C68 0.070(3) 0.062(3) 0.059(3) -0.022(2) -0.024(2) 0.016(2)
C70 0.042(2) 0.075(3) 0.086(4) -0.044(3) -0.020(2) 0.012(2)
C12 0.034(2) 0.069(3) 0.069(3) -0.012(2) -0.0107(19) -0.009(2)
C17 0.069(3) 0.059(3) 0.043(2) -0.012(2) -0.007(2) -0.014(2)
F3 0.138(6) 0.070(4) 0.154(7) -0.056(4) -0.005(5) -0.013(3)
C27 0.055(3) 0.084(4) 0.067(3) -0.019(3) -0.034(2) 0.015(2)
C69 0.065(3) 0.077(3) 0.095(4) -0.046(3) -0.045(3) 0.029(3)
C16 0.073(3) 0.096(4) 0.039(2) -0.013(2) -0.004(2) -0.020(3)
C46 0.081(4) 0.055(3) 0.065(3) -0.009(2) -0.006(3) -0.016(3)
C47 0.083(4) 0.088(4) 0.050(3) -0.012(3) 0.010(3) -0.033(3)
C25 0.087(4) 0.048(3) 0.076(3) -0.026(2) -0.007(3) -0.009(3)
C48 0.068(3) 0.099(4) 0.054(3) -0.029(3) 0.018(2) -0.014(3)
F1 0.130(3) 0.135(3) 0.124(3) -0.0450(19) -0.0372(18) 0.0085(19)
B1 0.064(3) 0.058(3) 0.069(4) -0.024(3) -0.017(3) 0.014(3)
C52 0.085(4) 0.089(4) 0.105(5) -0.029(4) -0.011(4) 0.005(3)
C53 0.110(5) 0.083(4) 0.081(4) -0.027(3) -0.016(4) 0.009(4)
Cl6 0.168(5) 0.169(5) 0.176(6) -0.059(3) -0.034(2) 0.010(2)
Cl5 0.157(10) 0.120(7) 0.139(8) -0.055(6) 0.015(7) 0.003(7)
F10 0.147(13) 0.038(6) 0.103(10) -0.005(6) -0.070(10) 0.036(7)
F11 0.079(11) 0.097(13) 0.143(15) -0.059(13) -0.032(10) -0.031(9)
F7 0.049(3) 0.055(3) 0.059(3) -0.0207(19) -0.0094(17) 0.0011(17)
F5 0.083(4) 0.092(4) 0.091(4) -0.032(2) -0.017(2) 0.0065(19)
F6 0.098(4) 0.360(11) 0.190(6) -0.120(7) -0.009(4) 0.060(5)
F8 0.092(4) 0.095(4) 0.096(4) -0.040(2) -0.023(2) -0.0019(19)
B7 0.028(3) 0.151(8) 0.222(11) -0.137(9) -0.016(4) 0.012(4)
F7A 0.068(2) 0.077(2) 0.081(2) -0.0306(17) -0.0146(17) 0.0085(16)
F8A 0.129(6) 0.175(9) 0.289(15) -0.196(11) -0.106(8) 0.051(6)
F5A 0.082(3) 0.095(3) 0.097(3) -0.0367(19) -0.0208(18) 0.0064(17)

loop_
_atom_type_symbol
_atom_type_description
_atom_type_scat_dispersion_real
_atom_type_scat_dispersion_imag
_atom_type_scat_source
C C 0.0181 0.0091 'International Tables Vol C Tables 4.2.6.8 and 6.1.1.4'
H H 0.0000 0.0000 'International Tables Vol C Tables 4.2.6.8 and 6.1.1.4'
B B 0.0090 0.0039 'International Tables Vol C Tables 4.2.6.8 and 6.1.1.4'
Cl Cl 0.3639 0.7018 'International Tables Vol C Tables 4.2.6.8 and 6.1.1.4'
Cu Cu -1.9646 0.5888 'International Tables Vol C Tables 4.2.6.8 and 6.1.1.4'
F F 0.0727 0.0534 'International Tables Vol C Tables 4.2.6.8 and 6.1.1.4'
N N 0.0311 0.0180 'International Tables Vol C Tables 4.2.6.8 and 6.1.1.4'
O O 0.0492 0.0322 'International Tables Vol C Tables 4.2.6.8 and 6.1.1.4'
P P 0.2955 0.4335 'International Tables Vol C Tables 4.2.6.8 and 6.1.1.4'

loop_
_geom_angle_atom_site_label_1
_geom_angle_atom_site_label_2
_geom_angle_atom_site_label_3
_geom_angle
_geom_angle_site_symmetry_1
_geom_angle_site_symmetry_3
_geom_angle_publ_flag
P1 Cu1 P2 113.49(4) . . ?
N1 Cu1 P2 107.82(9) . . ?
N1 Cu1 P1 128.57(9) . . ?
N2 Cu1 P2 116.06(9) . . ?
N2 Cu1 P1 106.70(9) . . ?
N2 Cu1 N1 79.86(12) . . ?
P4 Cu2 P3 108.89(4) . . ?
N6 Cu2 P4 115.25(9) . . ?
N6 Cu2 P3 106.97(9) . . ?
N5 Cu2 P4 127.48(9) . . ?
N5 Cu2 P3 114.14(10) . . ?
N5 Cu2 N6 79.39(11) . . ?
C43 P2 Cu1 116.24(12) . . ?
C43 P2 C37 102.23(17) . . ?
C43 P2 C44 103.49(17) . . ?
C37 P2 Cu1 114.32(13) . . ?
C37 P2 C44 104.38(18) . . ?
C44 P2 Cu1 114.58(13) . . ?
C97 P4 Cu2 115.02(12) . . ?
C97 P4 C89 104.15(17) . . ?
C94 P4 Cu2 119.56(12) . . ?
C94 P4 C97 101.93(16) . . ?
C94 P4 C89 103.36(17) . . ?
C89 P4 Cu2 111.08(12) . . ?
C76 P3 Cu2 109.42(13) . . ?
C76 P3 C82 104.03(17) . . ?
C82 P3 Cu2 115.71(14) . . ?
C72 P3 Cu2 118.50(14) . . ?
C72 P3 C76 102.87(18) . . ?
C72 P3 C82 104.68(18) . . ?
C23 P1 Cu1 115.52(13) . . ?
C23 P1 C19 102.34(18) . . ?
C23 P1 C29 104.08(19) . . ?
C19 P1 Cu1 117.24(14) . . ?
C19 P1 C29 103.42(18) . . ?
C29 P1 Cu1 112.61(13) . . ?
C32 O2 C30 118.8(3) . . ?
C90 O1 C83 119.1(3) . . ?
C61 N6 Cu2 127.0(2) . . ?
C61 N6 C60 118.6(3) . . ?
C60 N6 Cu2 114.3(2) . . ?
C5 N1 Cu1 113.7(2) . . ?
C5 N1 C1 118.2(3) . . ?
C1 N1 Cu1 126.9(3) . . ?
C6 N2 Cu1 113.7(2) . . ?
C10 N2 Cu1 126.8(3) . . ?
C10 N2 C6 118.6(3) . . ?
C62 N5 Cu2 114.8(2) . . ?
C66 N5 Cu2 127.3(3) . . ?
C66 N5 C62 117.8(3) . . ?
N7 N8 H8A 123.8 . . ?
C55 N8 H8A 123.8 . . ?
C55 N8 N7 112.4(3) . . ?
C54 N7 N8 103.6(3) . . ?
N4 N3 H3 123.4 . . ?
N4 N3 C13 113.2(4) . . ?
C13 N3 H3 123.4 . . ?
N2 C6 C5 115.7(3) . . ?
N2 C6 C7 121.5(3) . . ?
C7 C6 C5 122.8(3) . . ?
C98 C97 P4 124.0(3) . . ?
C102 C97 P4 116.7(3) . . ?
C102 C97 C98 119.3(3) . . ?
C93 C94 P4 118.1(3) . . ?
C93 C94 C95 119.2(4) . . ?
C95 C94 P4 122.7(3) . . ?
C38 C43 P2 118.0(3) . . ?
C42 C43 P2 123.7(3) . . ?
C42 C43 C38 118.3(4) . . ?
C97 C98 H98 120.0 . . ?
C99 C98 C97 120.0(4) . . ?
C99 C98 H98 120.0 . . ?
N1 C5 C6 115.5(3) . . ?
N1 C5 C4 121.8(3) . . ?
C4 C5 C6 122.7(3) . . ?
C82 C83 O1 115.9(3) . . ?
C84 C83 O1 122.0(4) . . ?
C84 C83 C82 122.1(4) . . ?
C32 C37 P2 119.1(3) . . ?
C32 C37 C36 117.5(4) . . ?
C36 C37 P2 123.2(3) . . ?
N6 C61 H61 117.7 . . ?
N6 C61 C57 124.5(3) . . ?
C57 C61 H61 117.7 . . ?
C88 C89 P4 121.6(3) . . ?
C90 C89 P4 121.2(3) . . ?
C90 C89 C88 117.1(3) . . ?
N6 C60 C62 115.7(3) . . ?
N6 C60 C59 121.8(3) . . ?
C59 C60 C62 122.4(3) . . ?
C61 C57 C56 121.4(3) . . ?
C61 C57 C58 115.9(3) . . ?
C58 C57 C56 122.7(3) . . ?
C12 N4 N3 103.6(4) . . ?
C54 C56 C57 128.2(4) . . ?
C55 C56 C57 128.5(4) . . ?
C55 C56 C54 103.3(3) . . ?
N5 C62 C60 115.8(3) . . ?
N5 C62 C63 122.3(3) . . ?
C63 C62 C60 121.9(3) . . ?
C77 C76 P3 115.9(3) . . ?
C75 C76 P3 124.4(3) . . ?
C75 C76 C77 119.7(4) . . ?
C29 C30 O2 119.2(3) . . ?
C31 C30 O2 118.1(4) . . ?
C31 C30 C29 122.5(4) . . ?
O2 C32 C37 115.7(3) . . ?
C33 C32 O2 122.9(4) . . ?
C33 C32 C37 121.3(4) . . ?
C97 C102 H102 120.1 . . ?
C101 C102 C97 119.7(4) . . ?
C101 C102 H102 120.1 . . ?
C10 C9 C8 116.3(3) . . ?
C10 C9 C11 121.5(4) . . ?
C8 C9 C11 122.2(4) . . ?
N2 C10 C9 123.9(4) . . ?
N2 C10 H10 118.0 . . ?
C9 C10 H10 118.0 . . ?
C89 C88 H88 119.6 . . ?
C87 C88 C89 120.8(4) . . ?
C87 C88 H88 119.6 . . ?
C37 C36 H36 119.4 . . ?
C35 C36 C37 121.2(4) . . ?
C35 C36 H36 119.4 . . ?
N1 C1 H1 118.5 . . ?
N1 C1 C2 123.0(4) . . ?
C2 C1 H1 118.5 . . ?
C43 C38 H38 119.6 . . ?
C39 C38 C43 120.7(4) . . ?
C39 C38 H38 119.6 . . ?
C45 C44 P2 117.3(3) . . ?
C49 C44 P2 122.9(3) . . ?
C49 C44 C45 119.9(4) . . ?
C89 C90 O1 119.2(3) . . ?
C85 C90 O1 118.9(3) . . ?
C85 C90 C89 121.6(4) . . ?
C98 C99 H99 119.7 . . ?
C98 C99 C100 120.5(4) . . ?
C100 C99 H99 119.7 . . ?
C43 C42 H42 119.6 . . ?
C43 C42 C41 120.7(4) . . ?
C41 C42 H42 119.6 . . ?
C22 C23 P1 116.6(3) . . ?
C24 C23 P1 124.3(3) . . ?
C24 C23 C22 119.1(4) . . ?
N5 C66 H66 118.6 . . ?
N5 C66 C65 122.8(4) . . ?
C65 C66 H66 118.6 . . ?
C6 C7 H7 120.2 . . ?
C6 C7 C8 119.6(4) . . ?
C8 C7 H7 120.2 . . ?
C18 C19 P1 118.6(3) . . ?
C18 C19 C17 118.7(4) . . ?
C17 C19 P1 122.6(3) . . ?
C83 C82 P3 118.6(3) . . ?
C81 C82 P3 123.8(3) . . ?
C81 C82 C83 117.5(4) . . ?
C94 C93 H93 119.8 . . ?
C94 C93 C92 120.3(4) . . ?
C92 C93 H93 119.8 . . ?
C71 C72 P3 118.4(3) . . ?
C71 C72 C67 118.4(4) . . ?
C67 C72 P3 123.2(3) . . ?
C83 C84 H84 120.5 . . ?
C83 C84 C79 118.9(4) . . ?
C79 C84 H84 120.5 . . ?
C23 C22 H22 120.1 . . ?
C21 C22 C23 119.8(4) . . ?
C21 C22 H22 120.1 . . ?
N7 C54 C56 112.9(4) . . ?
N7 C54 H54 123.5 . . ?
C56 C54 H54 123.5 . . ?
C30 C29 P1 120.3(3) . . ?
C28 C29 P1 122.9(3) . . ?
C28 C29 C30 116.7(4) . . ?
C60 C59 H59 120.7 . . ?
C58 C59 C60 118.5(4) . . ?
C58 C59 H59 120.7 . . ?
C19 C18 H18 119.6 . . ?
C14 C18 C19 120.8(4) . . ?
C14 C18 H18 119.6 . . ?
C66 C65 H65 120.4 . . ?
C64 C65 C66 119.3(4) . . ?
C64 C65 H65 120.4 . . ?
C9 C8 H8 120.0 . . ?
C7 C8 C9 120.1(4) . . ?
C7 C8 H8 120.0 . . ?
C57 C58 H58 119.7 . . ?
C59 C58 C57 120.6(4) . . ?
C59 C58 H58 119.7 . . ?
C90 C85 H85 120.0 . . ?
C86 C85 C90 120.0(4) . . ?
C86 C85 H85 120.0 . . ?
C62 C63 H63 120.6 . . ?
C62 C63 C64 118.8(4) . . ?
C64 C63 H63 120.6 . . ?
C65 C64 C63 118.9(4) . . ?
C65 C64 H64 120.6 . . ?
C63 C64 H64 120.6 . . ?
C76 C77 H77 119.7 . . ?
C78 C77 C76 120.6(4) . . ?
C78 C77 H77 119.7 . . ?
C72 C71 H71 119.6 . . ?
C72 C71 C70 120.9(4) . . ?
C70 C71 H71 119.6 . . ?
N3 C13 H13 126.6 . . ?
N3 C13 C11 106.9(4) . . ?
C11 C13 H13 126.6 . . ?
C13 C11 C9 128.4(4) . . ?
C13 C11 C12 104.4(4) . . ?
C12 C11 C9 127.2(4) . . ?
C82 C81 H81 119.5 . . ?
C80 C81 C82 121.1(4) . . ?
C80 C81 H81 119.5 . . ?
N8 C55 C56 107.8(4) . . ?
N8 C55 H55 126.1 . . ?
C56 C55 H55 126.1 . . ?
C85 C86 H86 120.0 . . ?
C87 C86 C85 120.0(4) . . ?
C87 C86 H86 120.0 . . ?
C1 C2 H2 121.1 . . ?
C3 C2 C1 117.8(4) . . ?
C3 C2 H2 121.1 . . ?
C5 C4 H4 120.5 . . ?
C3 C4 C5 118.9(4) . . ?
C3 C4 H4 120.5 . . ?
C32 C33 H33 120.3 . . ?
C34 C33 C32 119.4(4) . . ?
C34 C33 H33 120.3 . . ?
C94 C95 H95 120.0 . . ?
C96 C95 C94 120.0(4) . . ?
C96 C95 H95 120.0 . . ?
C30 C31 H31 120.3 . . ?
C30 C31 C26 119.5(4) . . ?
C26 C31 H31 120.3 . . ?
C38 C39 H39 119.7 . . ?
C40 C39 C38 120.7(4) . . ?
C40 C39 H39 119.7 . . ?
C22 C21 H21 119.8 . . ?
C20 C21 C22 120.4(5) . . ?
C20 C21 H21 119.8 . . ?
C76 C75 H75 120.6 . . ?
C76 C75 C74 118.9(4) . . ?
C74 C75 H75 120.6 . . ?
C102 C101 H101 119.7 . . ?
C100 C101 C102 120.6(4) . . ?
C100 C101 H101 119.7 . . ?
C18 C14 H14 119.9 . . ?
C18 C14 C15 120.1(5) . . ?
C15 C14 H14 119.9 . . ?
C99 C100 H100 120.1 . . ?
C101 C100 C99 119.8(4) . . ?
C101 C100 H100 120.1 . . ?
C72 C67 H67 119.9 . . ?
C68 C67 C72 120.1(4) . . ?
C68 C67 H67 119.9 . . ?
C88 C87 H87 119.7 . . ?
C86 C87 C88 120.5(4) . . ?
C86 C87 H87 119.7 . . ?
C84 C79 H79 119.9 . . ?
C80 C79 C84 120.2(4) . . ?
C80 C79 H79 119.9 . . ?
C36 C35 H35 120.3 . . ?
C34 C35 C36 119.5(4) . . ?
C34 C35 H35 120.3 . . ?
C44 C45 H45 119.7 . . ?
C44 C45 C46 120.6(4) . . ?
C46 C45 H45 119.7 . . ?
C2 C3 C4 120.2(4) . . ?
C2 C3 H3A 119.9 . . ?
C4 C3 H3A 119.9 . . ?
C44 C49 H49 120.2 . . ?
C44 C49 C48 119.7(5) . . ?
C48 C49 H49 120.2 . . ?
C33 C34 H34 119.4 . . ?
C35 C34 C33 121.1(4) . . ?
C35 C34 H34 119.4 . . ?
C92 C91 H91 120.3 . . ?
C96 C91 H91 120.3 . . ?
C96 C91 C92 119.4(4) . . ?
C93 C92 C91 120.6(4) . . ?
C93 C92 H92 119.7 . . ?
C91 C92 H92 119.7 . . ?
C39 C40 H40 120.2 . . ?
C39 C40 C41 119.6(4) . . ?
C41 C40 H40 120.2 . . ?
C23 C24 H24 120.0 . . ?
C25 C24 C23 120.1(5) . . ?
C25 C24 H24 120.0 . . ?
C81 C80 H80 119.9 . . ?
C79 C80 C81 120.2(4) . . ?
C79 C80 H80 119.9 . . ?
C42 C41 H41 120.0 . . ?
C40 C41 C42 120.0(4) . . ?
C40 C41 H41 120.0 . . ?
C77 C78 H78 120.4 . . ?
C73 C78 C77 119.2(4) . . ?
C73 C78 H78 120.4 . . ?
C14 C15 H15 120.3 . . ?
C16 C15 C14 119.3(4) . . ?
C16 C15 H15 120.3 . . ?
C21 C20 H20 120.1 . . ?
C21 C20 C25 119.8(4) . . ?
C25 C20 H20 120.1 . . ?
C95 C96 H96 119.8 . . ?
C91 C96 C95 120.4(4) . . ?
C91 C96 H96 119.8 . . ?
C29 C28 H28 119.3 . . ?
C27 C28 C29 121.5(4) . . ?
C27 C28 H28 119.3 . . ?
C31 C26 H26 120.4 . . ?
C27 C26 C31 119.2(4) . . ?
C27 C26 H26 120.4 . . ?
C78 C73 H73 119.9 . . ?
C74 C73 C78 120.3(4) . . ?
C74 C73 H73 119.9 . . ?
C75 C74 H74 119.4 . . ?
C73 C74 C75 121.2(5) . . ?
C73 C74 H74 119.4 . . ?
C67 C68 H68 119.6 . . ?
C67 C68 C69 120.9(5) . . ?
C69 C68 H68 119.6 . . ?
C71 C70 H70 120.2 . . ?
C69 C70 C71 119.6(5) . . ?
C69 C70 H70 120.2 . . ?
N4 C12 C11 112.0(4) . . ?
N4 C12 H12 124.0 . . ?
C11 C12 H12 124.0 . . ?
C19 C17 H17 119.9 . . ?
C16 C17 C19 120.1(5) . . ?
C16 C17 H17 119.9 . . ?
C28 C27 H27 119.7 . . ?
C26 C27 C28 120.6(4) . . ?
C26 C27 H27 119.7 . . ?
C68 C69 C70 120.1(5) . . ?
C68 C69 H69 119.9 . . ?
C70 C69 H69 119.9 . . ?
C15 C16 C17 120.9(5) . . ?
C15 C16 H16 119.6 . . ?
C17 C16 H16 119.6 . . ?
C45 C46 H46 120.2 . . ?
C47 C46 C45 119.7(5) . . ?
C47 C46 H46 120.2 . . ?
C46 C47 H47 120.0 . . ?
C46 C47 C48 120.0(5) . . ?
C48 C47 H47 120.0 . . ?
C24 C25 H25 119.6 . . ?
C20 C25 C24 120.7(5) . . ?
C20 C25 H25 119.6 . . ?
C49 C48 H48 119.9 . . ?
C47 C48 C49 120.1(5) . . ?
C47 C48 H48 119.9 . . ?
F2 B1 F1 100.8(6) . . ?
F2 B1 F11 96.6(9) . . ?
F4 B1 F2 110.0(5) . . ?
F4 B1 F1 107.2(6) . . ?
F4 B1 F10 112.9(9) . . ?
F4 B1 F11 89.7(10) . . ?
F3 B1 F2 110.4(6) . . ?
F3 B1 F4 116.8(6) . . ?
F3 B1 F1 110.5(6) . . ?
F10 B1 F2 129.4(9) . . ?
F10 B1 F11 109.0(11) . . ?
Cl4 C52 Cl1 112.7(4) . . ?
Cl4 C52 H52A 109.0 . . ?
Cl4 C52 H52B 109.0 . . ?
Cl1 C52 H52A 109.0 . . ?
Cl1 C52 H52B 109.0 . . ?
H52A C52 H52B 107.8 . . ?
H52C C52 H52D 108.0 . . ?
Cl6 C52 H52C 109.4 . . ?
Cl6 C52 H52D 109.4 . . ?
Cl6 C52 Cl5 111.3(7) . . ?
Cl5 C52 H52C 109.4 . . ?
Cl5 C52 H52D 109.4 . . ?
Cl2 C53 Cl3 112.9(4) . . ?
Cl2 C53 H53A 109.0 . . ?
Cl2 C53 H53B 109.0 . . ?
Cl3 C53 H53A 109.0 . . ?
Cl3 C53 H53B 109.0 . . ?
H53A C53 H53B 107.8 . . ?
F7 B7 F6 110.1(7) . . ?
F7 B7 F8 93.7(7) . . ?
F5 B7 F7 122.8(11) . . ?
F5 B7 F6 86.1(8) . . ?
F5 B7 F8 102.5(9) . . ?
F8 B7 F6 145.1(9) . . ?
F7A B7 F6 88.5(7) . . ?
F7A B7 F8A 109.7(7) . . ?
F7A B7 F5A 117.9(8) . . ?
F8A B7 F6 90.0(9) . . ?
F8A B7 F5A 129.6(7) . . ?
F5A B7 F6 106.2(6) . . ?

loop_
_geom_bond_atom_site_label_1
_geom_bond_atom_site_label_2
_geom_bond_distance
_geom_bond_site_symmetry_2
_geom_bond_publ_flag
Cu1 P2 2.2490(11) . ?
Cu1 P1 2.2380(11) . ?
Cu1 N1 2.075(3) . ?
Cu1 N2 2.073(3) . ?
Cu2 P4 2.2357(10) . ?
Cu2 P3 2.2639(11) . ?
Cu2 N6 2.094(3) . ?
Cu2 N5 2.066(3) . ?
P2 C43 1.820(4) . ?
P2 C37 1.822(4) . ?
P2 C44 1.838(4) . ?
P4 C97 1.828(4) . ?
P4 C94 1.826(4) . ?
P4 C89 1.840(4) . ?
P3 C76 1.826(4) . ?
P3 C82 1.827(4) . ?
P3 C72 1.820(4) . ?
P1 C23 1.824(4) . ?
P1 C19 1.832(4) . ?
P1 C29 1.840(4) . ?
Cl2 C53 1.730(7) . ?
Cl3 C53 1.749(7) . ?
Cl4 C52 1.671(7) . ?
O2 C30 1.404(5) . ?
O2 C32 1.391(5) . ?
O1 C83 1.395(5) . ?
O1 C90 1.393(5) . ?
Cl1 C52 1.774(8) . ?
N6 C61 1.327(4) . ?
N6 C60 1.337(5) . ?
F2 B1 1.383(7) . ?
N1 C5 1.342(5) . ?
N1 C1 1.344(4) . ?
N2 C6 1.343(5) . ?
N2 C10 1.340(4) . ?
N5 C62 1.345(5) . ?
N5 C66 1.346(4) . ?
N8 H8A 0.8600 . ?
N8 N7 1.350(5) . ?
N8 C55 1.334(5) . ?
N7 C54 1.323(5) . ?
N3 H3 0.8600 . ?
N3 N4 1.342(6) . ?
N3 C13 1.337(5) . ?
C6 C5 1.484(5) . ?
C6 C7 1.373(5) . ?
C97 C98 1.392(5) . ?
C97 C102 1.393(5) . ?
C94 C93 1.375(5) . ?
C94 C95 1.396(5) . ?
C43 C38 1.391(5) . ?
C43 C42 1.386(5) . ?
C98 H98 0.9300 . ?
C98 C99 1.370(6) . ?
C5 C4 1.381(5) . ?
C83 C82 1.391(6) . ?
C83 C84 1.376(5) . ?
C37 C32 1.398(5) . ?
C37 C36 1.399(5) . ?
C61 H61 0.9300 . ?
C61 C57 1.389(5) . ?
C89 C88 1.412(5) . ?
C89 C90 1.391(5) . ?
C60 C62 1.492(5) . ?
C60 C59 1.391(5) . ?
C57 C56 1.454(5) . ?
C57 C58 1.395(6) . ?
N4 C12 1.328(6) . ?
C56 C54 1.397(5) . ?
C56 C55 1.369(6) . ?
F4 B1 1.340(7) . ?
C62 C63 1.388(5) . ?
C76 C77 1.390(6) . ?
C76 C75 1.380(6) . ?
C30 C29 1.396(6) . ?
C30 C31 1.380(5) . ?
C32 C33 1.379(6) . ?
C102 H102 0.9300 . ?
C102 C101 1.384(6) . ?
C9 C10 1.393(5) . ?
C9 C8 1.391(6) . ?
C9 C11 1.466(5) . ?
C10 H10 0.9300 . ?
C88 H88 0.9300 . ?
C88 C87 1.388(5) . ?
C36 H36 0.9300 . ?
C36 C35 1.380(6) . ?
C1 H1 0.9300 . ?
C1 C2 1.380(6) . ?
C38 H38 0.9300 . ?
C38 C39 1.383(6) . ?
C44 C45 1.378(6) . ?
C44 C49 1.372(6) . ?
C90 C85 1.386(5) . ?
C99 H99 0.9300 . ?
C99 C100 1.385(6) . ?
C42 H42 0.9300 . ?
C42 C41 1.392(6) . ?
C23 C22 1.392(6) . ?
C23 C24 1.382(6) . ?
C66 H66 0.9300 . ?
C66 C65 1.379(6) . ?
C7 H7 0.9300 . ?
C7 C8 1.385(5) . ?
C19 C18 1.386(6) . ?
C19 C17 1.390(6) . ?
C82 C81 1.391(6) . ?
C93 H93 0.9300 . ?
C93 C92 1.377(6) . ?
C72 C71 1.382(5) . ?
C72 C67 1.400(6) . ?
C84 H84 0.9300 . ?
C84 C79 1.391(7) . ?
C22 H22 0.9300 . ?
C22 C21 1.387(6) . ?
C54 H54 0.9300 . ?
C29 C28 1.387(6) . ?
C59 H59 0.9300 . ?
C59 C58 1.380(5) . ?
C18 H18 0.9300 . ?
C18 C14 1.379(6) . ?
C65 H65 0.9300 . ?
C65 C64 1.368(6) . ?
C8 H8 0.9300 . ?
C58 H58 0.9300 . ?
C85 H85 0.9300 . ?
C85 C86 1.378(6) . ?
C63 H63 0.9300 . ?
C63 C64 1.392(5) . ?
C64 H64 0.9300 . ?
C77 H77 0.9300 . ?
C77 C78 1.379(6) . ?
C71 H71 0.9300 . ?
C71 C70 1.393(6) . ?
C13 H13 0.9300 . ?
C13 C11 1.362(6) . ?
C11 C12 1.400(6) . ?
C81 H81 0.9300 . ?
C81 C80 1.380(6) . ?
C55 H55 0.9300 . ?
C86 H86 0.9300 . ?
C86 C87 1.369(6) . ?
C2 H2 0.9300 . ?
C2 C3 1.370(6) . ?
C4 H4 0.9300 . ?
C4 C3 1.375(6) . ?
C33 H33 0.9300 . ?
C33 C34 1.374(6) . ?
C95 H95 0.9300 . ?
C95 C96 1.385(6) . ?
C31 H31 0.9300 . ?
C31 C26 1.384(6) . ?
C39 H39 0.9300 . ?
C39 C40 1.368(7) . ?
C21 H21 0.9300 . ?
C21 C20 1.365(7) . ?
C75 H75 0.9300 . ?
C75 C74 1.384(6) . ?
C101 H101 0.9300 . ?
C101 C100 1.365(6) . ?
C14 H14 0.9300 . ?
C14 C15 1.386(7) . ?
C100 H100 0.9300 . ?
C67 H67 0.9300 . ?
C67 C68 1.369(6) . ?
C87 H87 0.9300 . ?
C79 H79 0.9300 . ?
C79 C80 1.374(7) . ?
C35 H35 0.9300 . ?
C35 C34 1.372(6) . ?
C45 H45 0.9300 . ?
C45 C46 1.386(6) . ?
C3 H3A 0.9300 . ?
C49 H49 0.9300 . ?
C49 C48 1.387(6) . ?
C34 H34 0.9300 . ?
C91 H91 0.9300 . ?
C91 C92 1.383(7) . ?
C91 C96 1.371(7) . ?
C92 H92 0.9300 . ?
C40 H40 0.9300 . ?
C40 C41 1.384(7) . ?
C24 H24 0.9300 . ?
C24 C25 1.378(7) . ?
C80 H80 0.9300 . ?
C41 H41 0.9300 . ?
C78 H78 0.9300 . ?
C78 C73 1.376(7) . ?
C15 H15 0.9300 . ?
C15 C16 1.372(8) . ?
C20 H20 0.9300 . ?
C20 C25 1.371(8) . ?
C96 H96 0.9300 . ?
C28 H28 0.9300 . ?
C28 C27 1.385(6) . ?
C26 H26 0.9300 . ?
C26 C27 1.380(7) . ?
C73 H73 0.9300 . ?
C73 C74 1.365(7) . ?
C74 H74 0.9300 . ?
C68 H68 0.9300 . ?
C68 C69 1.373(7) . ?
C70 H70 0.9300 . ?
C70 C69 1.367(7) . ?
C12 H12 0.9300 . ?
C17 H17 0.9300 . ?
C17 C16 1.382(7) . ?
F3 B1 1.337(9) . ?
C27 H27 0.9300 . ?
C69 H69 0.9300 . ?
C16 H16 0.9300 . ?
C46 H46 0.9300 . ?
C46 C47 1.366(8) . ?
C47 H47 0.9300 . ?
C47 C48 1.388(8) . ?
C25 H25 0.9300 . ?
C48 H48 0.9300 . ?
F1 B1 1.384(9) . ?
B1 F10 1.352(12) . ?
B1 F11 1.398(18) . ?
C52 H52A 0.9700 . ?
C52 H52B 0.9700 . ?
C52 H52C 0.9700 . ?
C52 H52D 0.9700 . ?
C52 Cl6 1.600(14) . ?
C52 Cl5 1.828(12) . ?
C53 H53A 0.9700 . ?
C53 H53B 0.9700 . ?
F7 B7 1.404(10) . ?
F5 B7 1.184(11) . ?
F6 B7 1.543(12) . ?
F8 B7 1.458(11) . ?
B7 F7A 1.312(8) . ?
B7 F8A 1.358(10) . ?
B7 F5A 1.411(11) . ?

loop_
_geom_torsion_atom_site_label_1
_geom_torsion_atom_site_label_2
_geom_torsion_atom_site_label_3
_geom_torsion_atom_site_label_4
_geom_torsion
_geom_torsion_site_symmetry_1
_geom_torsion_site_symmetry_2
_geom_torsion_site_symmetry_3
_geom_torsion_site_symmetry_4
_geom_torsion_publ_flag
Cu1 P2 C43 C38 -39.5(3) . . . . ?
Cu1 P2 C43 C42 141.3(3) . . . . ?
Cu1 P2 C37 C32 -37.5(3) . . . . ?
Cu1 P2 C37 C36 137.6(3) . . . . ?
Cu1 P2 C44 C45 -46.9(4) . . . . ?
Cu1 P2 C44 C49 132.7(3) . . . . ?
Cu1 P1 C23 C22 -56.7(3) . . . . ?
Cu1 P1 C23 C24 122.7(4) . . . . ?
Cu1 P1 C19 C18 -24.7(3) . . . . ?
Cu1 P1 C19 C17 152.9(3) . . . . ?
Cu1 P1 C29 C30 -38.2(4) . . . . ?
Cu1 P1 C29 C28 138.6(3) . . . . ?
Cu1 N1 C5 C6 -11.2(4) . . . . ?
Cu1 N1 C5 C4 167.4(3) . . . . ?
Cu1 N1 C1 C2 -165.3(3) . . . . ?
Cu1 N2 C6 C5 -10.8(4) . . . . ?
Cu1 N2 C6 C7 168.4(3) . . . . ?
Cu1 N2 C10 C9 -165.6(3) . . . . ?
Cu2 P4 C97 C98 124.8(3) . . . . ?
Cu2 P4 C97 C102 -56.6(3) . . . . ?
Cu2 P4 C94 C93 -30.1(3) . . . . ?
Cu2 P4 C94 C95 151.0(3) . . . . ?
Cu2 P4 C89 C88 135.2(3) . . . . ?
Cu2 P4 C89 C90 -40.0(3) . . . . ?
Cu2 P3 C76 C77 -53.6(3) . . . . ?
Cu2 P3 C76 C75 125.4(3) . . . . ?
Cu2 P3 C82 C83 -39.5(3) . . . . ?
Cu2 P3 C82 C81 137.0(3) . . . . ?
Cu2 P3 C72 C71 -27.9(4) . . . . ?
Cu2 P3 C72 C67 149.9(3) . . . . ?
Cu2 N6 C61 C57 177.9(3) . . . . ?
Cu2 N6 C60 C62 -1.3(4) . . . . ?
Cu2 N6 C60 C59 -178.3(3) . . . . ?
Cu2 N5 C62 C60 1.0(4) . . . . ?
Cu2 N5 C62 C63 179.8(3) . . . . ?
Cu2 N5 C66 C65 -176.3(3) . . . . ?
P2 C43 C38 C39 -178.7(3) . . . . ?
P2 C43 C42 C41 178.9(3) . . . . ?
P2 C37 C32 O2 -6.5(5) . . . . ?
P2 C37 C32 C33 175.4(3) . . . . ?
P2 C37 C36 C35 -174.9(3) . . . . ?
P2 C44 C45 C46 -178.4(4) . . . . ?
P2 C44 C49 C48 -179.2(4) . . . . ?
P4 C97 C98 C99 -179.9(3) . . . . ?
P4 C97 C102 C101 -178.3(3) . . . . ?
P4 C94 C93 C92 -177.4(3) . . . . ?
P4 C94 C95 C96 178.1(3) . . . . ?
P4 C89 C88 C87 -174.6(3) . . . . ?
P4 C89 C90 O1 -0.3(5) . . . . ?
P4 C89 C90 C85 174.1(3) . . . . ?
P3 C76 C77 C78 179.0(3) . . . . ?
P3 C76 C75 C74 -178.7(4) . . . . ?
P3 C82 C81 C80 -176.2(3) . . . . ?
P3 C72 C71 C70 177.9(3) . . . . ?
P3 C72 C67 C68 -178.6(3) . . . . ?
P1 C23 C22 C21 179.5(3) . . . . ?
P1 C23 C24 C25 -179.6(4) . . . . ?
P1 C19 C18 C14 176.2(3) . . . . ?
P1 C19 C17 C16 -175.8(4) . . . . ?
P1 C29 C28 C27 -177.0(4) . . . . ?
O2 C30 C29 P1 2.1(5) . . . . ?
O2 C30 C29 C28 -174.8(4) . . . . ?
O2 C30 C31 C26 175.1(4) . . . . ?
O2 C32 C33 C34 -178.7(4) . . . . ?
O1 C83 C82 P3 -4.0(4) . . . . ?
O1 C83 C82 C81 179.3(3) . . . . ?
O1 C83 C84 C79 -179.9(3) . . . . ?
O1 C90 C85 C86 175.4(4) . . . . ?
N6 C61 C57 C56 178.3(4) . . . . ?
N6 C61 C57 C58 -0.6(6) . . . . ?
N6 C60 C62 N5 0.3(5) . . . . ?
N6 C60 C62 C63 -178.5(4) . . . . ?
N6 C60 C59 C58 0.6(6) . . . . ?
N1 C5 C4 C3 0.7(6) . . . . ?
N1 C1 C2 C3 -1.6(6) . . . . ?
N2 C6 C5 N1 14.9(5) . . . . ?
N2 C6 C5 C4 -163.7(4) . . . . ?
N2 C6 C7 C8 -1.2(6) . . . . ?
N5 C62 C63 C64 -3.5(6) . . . . ?
N5 C66 C65 C64 -2.5(7) . . . . ?
N8 N7 C54 C56 -0.4(5) . . . . ?
N7 N8 C55 C56 0.5(6) . . . . ?
N3 N4 C12 C11 0.0(6) . . . . ?
N3 C13 C11 C9 -178.6(4) . . . . ?
N3 C13 C11 C12 -0.3(5) . . . . ?
C6 N2 C10 C9 2.4(6) . . . . ?
C6 C5 C4 C3 179.2(4) . . . . ?
C6 C7 C8 C9 2.2(6) . . . . ?
C97 P4 C94 C93 -158.2(3) . . . . ?
C97 P4 C94 C95 22.9(4) . . . . ?
C97 P4 C89 C88 -100.4(3) . . . . ?
C97 P4 C89 C90 84.3(3) . . . . ?
C97 C98 C99 C100 -2.5(6) . . . . ?
C97 C102 C101 C100 -1.4(6) . . . . ?
C94 P4 C97 C98 -104.3(3) . . . . ?
C94 P4 C97 C102 74.4(3) . . . . ?
C94 P4 C89 C88 5.8(4) . . . . ?
C94 P4 C89 C90 -169.5(3) . . . . ?
C94 C93 C92 C91 -0.4(6) . . . . ?
C94 C95 C96 C91 -1.0(7) . . . . ?
C43 P2 C37 C32 -163.9(3) . . . . ?
C43 P2 C37 C36 11.2(4) . . . . ?
C43 P2 C44 C45 80.6(4) . . . . ?
C43 P2 C44 C49 -99.8(4) . . . . ?
C43 C38 C39 C40 0.1(7) . . . . ?
C43 C42 C41 C40 -0.6(7) . . . . ?
C98 C97 C102 C101 0.4(6) . . . . ?
C98 C99 C100 C101 1.5(7) . . . . ?
C5 N1 C1 C2 1.6(6) . . . . ?
C5 C6 C7 C8 178.0(4) . . . . ?
C5 C4 C3 C2 -0.6(7) . . . . ?
C83 O1 C90 C89 -88.5(4) . . . . ?
C83 O1 C90 C85 97.0(4) . . . . ?
C83 C82 C81 C80 0.3(6) . . . . ?
C83 C84 C79 C80 1.1(6) . . . . ?
C37 P2 C43 C38 85.7(3) . . . . ?
C37 P2 C43 C42 -93.5(4) . . . . ?
C37 P2 C44 C45 -172.7(3) . . . . ?
C37 P2 C44 C49 6.9(4) . . . . ?
C37 C32 C33 C34 -0.7(6) . . . . ?
C37 C36 C35 C34 0.1(7) . . . . ?
C61 N6 C60 C62 175.2(3) . . . . ?
C61 N6 C60 C59 -1.8(6) . . . . ?
C61 C57 C56 C54 -174.6(4) . . . . ?
C61 C57 C56 C55 2.3(7) . . . . ?
C61 C57 C58 C59 -0.6(6) . . . . ?
C89 P4 C97 C98 3.0(4) . . . . ?
C89 P4 C97 C102 -178.4(3) . . . . ?
C89 P4 C94 C93 93.9(3) . . . . ?
C89 P4 C94 C95 -85.0(3) . . . . ?
C89 C88 C87 C86 0.1(7) . . . . ?
C89 C90 C85 C86 1.0(6) . . . . ?
C60 N6 C61 C57 1.8(6) . . . . ?
C60 C62 C63 C64 175.3(4) . . . . ?
C60 C59 C58 C57 0.6(7) . . . . ?
C57 C56 C54 N7 178.2(4) . . . . ?
C57 C56 C55 N8 -178.2(4) . . . . ?
N4 N3 C13 C11 0.3(6) . . . . ?
C56 C57 C58 C59 -179.5(4) . . . . ?
C62 N5 C66 C65 0.2(6) . . . . ?
C62 C60 C59 C58 -176.2(4) . . . . ?
C62 C63 C64 C65 1.1(6) . . . . ?
C76 P3 C82 C83 80.6(3) . . . . ?
C76 P3 C82 C81 -103.0(3) . . . . ?
C76 P3 C72 C71 -148.7(3) . . . . ?
C76 P3 C72 C67 29.1(4) . . . . ?
C76 C77 C78 C73 -0.2(7) . . . . ?
C76 C75 C74 C73 -0.3(8) . . . . ?
C30 O2 C32 C37 147.5(3) . . . . ?
C30 O2 C32 C33 -34.4(5) . . . . ?
C30 C29 C28 C27 -0.1(7) . . . . ?
C30 C31 C26 C27 -0.4(8) . . . . ?
C32 O2 C30 C29 -92.5(4) . . . . ?
C32 O2 C30 C31 92.3(4) . . . . ?
C32 C37 C36 C35 0.2(6) . . . . ?
C32 C33 C34 C35 1.0(7) . . . . ?
C102 C97 C98 C99 1.5(6) . . . . ?
C102 C101 C100 C99 0.4(7) . . . . ?
C9 C11 C12 N4 178.6(4) . . . . ?
C10 N2 C6 C5 179.7(3) . . . . ?
C10 N2 C6 C7 -1.1(5) . . . . ?
C10 C9 C8 C7 -0.9(6) . . . . ?
C10 C9 C11 C13 -32.1(7) . . . . ?
C10 C9 C11 C12 149.9(5) . . . . ?
C88 C89 C90 O1 -175.7(3) . . . . ?
C88 C89 C90 C85 -1.3(6) . . . . ?
C36 C37 C32 O2 178.2(3) . . . . ?
C36 C37 C32 C33 0.1(6) . . . . ?
C36 C35 C34 C33 -0.7(7) . . . . ?
C1 N1 C5 C6 -179.8(3) . . . . ?
C1 N1 C5 C4 -1.1(5) . . . . ?
C1 C2 C3 C4 1.0(7) . . . . ?
C38 C43 C42 C41 -0.3(6) . . . . ?
C38 C39 C40 C41 -1.0(7) . . . . ?
C44 P2 C43 C38 -166.0(3) . . . . ?
C44 P2 C43 C42 14.8(4) . . . . ?
C44 P2 C37 C32 88.5(3) . . . . ?
C44 P2 C37 C36 -96.4(3) . . . . ?
C44 C45 C46 C47 -2.4(8) . . . . ?
C44 C49 C48 C47 -2.4(8) . . . . ?
C90 O1 C83 C82 143.4(3) . . . . ?
C90 O1 C83 C84 -38.5(5) . . . . ?
C90 C89 C88 C87 0.8(6) . . . . ?
C90 C85 C86 C87 -0.1(7) . . . . ?
C42 C43 C38 C39 0.5(6) . . . . ?
C23 P1 C19 C18 -152.2(3) . . . . ?
C23 P1 C19 C17 25.4(4) . . . . ?
C23 P1 C29 C30 87.7(4) . . . . ?
C23 P1 C29 C28 -95.5(4) . . . . ?
C23 C22 C21 C20 0.2(7) . . . . ?
C23 C24 C25 C20 0.2(8) . . . . ?
C66 N5 C62 C60 -176.0(3) . . . . ?
C66 N5 C62 C63 2.8(6) . . . . ?
C66 C65 C64 C63 1.7(7) . . . . ?
C7 C6 C5 N1 -164.3(3) . . . . ?
C7 C6 C5 C4 17.1(6) . . . . ?
C19 P1 C23 C22 71.9(3) . . . . ?
C19 P1 C23 C24 -108.7(4) . . . . ?
C19 P1 C29 C30 -165.7(3) . . . . ?
C19 P1 C29 C28 11.1(4) . . . . ?
C19 C18 C14 C15 -0.4(6) . . . . ?
C19 C17 C16 C15 -0.2(8) . . . . ?
C82 P3 C76 C77 -177.8(3) . . . . ?
C82 P3 C76 C75 1.2(4) . . . . ?
C82 P3 C72 C71 102.8(3) . . . . ?
C82 P3 C72 C67 -79.4(4) . . . . ?
C82 C83 C84 C79 -1.9(6) . . . . ?
C82 C81 C80 C79 -1.0(7) . . . . ?
C93 C94 C95 C96 -0.8(6) . . . . ?
C72 P3 C76 C77 73.2(3) . . . . ?
C72 P3 C76 C75 -107.8(4) . . . . ?
C72 P3 C82 C83 -171.8(3) . . . . ?
C72 P3 C82 C81 4.7(4) . . . . ?
C72 C71 C70 C69 0.4(7) . . . . ?
C72 C67 C68 C69 1.4(7) . . . . ?
C84 C83 C82 P3 177.9(3) . . . . ?
C84 C83 C82 C81 1.2(5) . . . . ?
C84 C79 C80 C81 0.3(7) . . . . ?
C22 C23 C24 C25 -0.2(7) . . . . ?
C22 C21 C20 C25 -0.2(7) . . . . ?
C54 C56 C55 N8 -0.7(5) . . . . ?
C29 P1 C23 C22 179.3(3) . . . . ?
C29 P1 C23 C24 -1.2(4) . . . . ?
C29 P1 C19 C18 99.9(3) . . . . ?
C29 P1 C19 C17 -82.5(4) . . . . ?
C29 C30 C31 C26 0.1(7) . . . . ?
C29 C28 C27 C26 -0.3(8) . . . . ?
C59 C60 C62 N5 177.2(4) . . . . ?
C59 C60 C62 C63 -1.6(6) . . . . ?
C18 C19 C17 C16 1.8(7) . . . . ?
C18 C14 C15 C16 1.9(7) . . . . ?
C8 C9 C10 N2 -1.4(6) . . . . ?
C8 C9 C11 C13 147.2(5) . . . . ?
C8 C9 C11 C12 -30.8(7) . . . . ?
C58 C57 C56 C54 4.2(7) . . . . ?
C58 C57 C56 C55 -178.9(5) . . . . ?
C85 C86 C87 C88 -0.4(7) . . . . ?
C77 C76 C75 C74 0.3(7) . . . . ?
C77 C78 C73 C74 0.3(8) . . . . ?
C71 C72 C67 C68 -0.8(6) . . . . ?
C71 C70 C69 C68 0.2(7) . . . . ?
C13 N3 N4 C12 -0.1(6) . . . . ?
C13 C11 C12 N4 0.2(6) . . . . ?
C11 C9 C10 N2 177.9(4) . . . . ?
C11 C9 C8 C7 179.8(4) . . . . ?
C55 N8 N7 C54 -0.1(6) . . . . ?
C55 C56 C54 N7 0.7(5) . . . . ?
C95 C94 C93 C92 1.5(6) . . . . ?
C31 C30 C29 P1 177.1(3) . . . . ?
C31 C30 C29 C28 0.1(6) . . . . ?
C31 C26 C27 C28 0.5(8) . . . . ?
C39 C40 C41 C42 1.2(7) . . . . ?
C21 C20 C25 C24 0.0(8) . . . . ?
C75 C76 C77 C78 0.0(6) . . . . ?
C14 C15 C16 C17 -1.6(8) . . . . ?
C67 C72 C71 C70 -0.1(6) . . . . ?
C67 C68 C69 C70 -1.0(8) . . . . ?
C45 C44 C49 C48 0.4(7) . . . . ?
C45 C46 C47 C48 0.3(9) . . . . ?
C49 C44 C45 C46 2.0(7) . . . . ?
C92 C91 C96 C95 2.1(7) . . . . ?
C24 C23 C22 C21 0.1(6) . . . . ?
C78 C73 C74 C75 0.0(9) . . . . ?
C96 C91 C92 C93 -1.4(7) . . . . ?
C17 C19 C18 C14 -1.5(6) . . . . ?
C46 C47 C48 C49 2.0(9) . . . . ?

loop_
_smtbx_masks_void_nr
_smtbx_masks_void_average_x
_smtbx_masks_void_average_y
_smtbx_masks_void_average_z
_smtbx_masks_void_volume
_smtbx_masks_void_count_electrons
_smtbx_masks_void_content
1 -0.318 0.206 0.761 262.6 63.2 ?
2 0.318 0.794 0.239 262.6 63.8 ?
3 0.426 0.321 0.080 13.8 0.0 ?
4 0.574 0.679 0.920 13.8 0.0 ?
